data_4075553
loop_
_publ_author_name
'Chiong, Hendrich A.'
'Daugulis, Olafs'

_publ_section_title
;
 Monomeric Silver(I) \b-Diketiminate Complexes
;
_journal_issue 17
_journal_name_full Organometallics
_journal_page_first 4054
_journal_paper_doi 10.1021/om0603621
_journal_volume 25
_journal_year 2006
_chemical_formula_moiety 'C46 H57 N4 Ag, C H2 Cl2'
_chemical_formula_sum 'C47 H59 Ag Cl2 N4'
_chemical_formula_weight 858.75
_chemical_name_systematic
; 
 ? 
;
_space_group_IT_number 2
_symmetry_cell_setting triclinic
_symmetry_space_group_name_Hall '-P 1'
_symmetry_space_group_name_H-M 'P -1'
_atom_sites_solution_hydrogens geom
_atom_sites_solution_primary direct
_atom_sites_solution_secondary difmap
_audit_creation_method SHELXL-97
_cell_angle_alpha 103.561(2)
_cell_angle_beta 92.768(2)
_cell_angle_gamma 109.991(2)
_cell_formula_units_Z 2
_cell_length_a 10.5729(13)
_cell_length_b 13.5428(17)
_cell_length_c 17.4597(21)
_cell_measurement_reflns_used 3157
_cell_measurement_temperature 223(2)
_cell_measurement_theta_max 23.61
_cell_measurement_theta_min 1.21
_cell_volume 2261.2(5)
_computing_cell_refinement 'SAINT v7.12A (Bruker-Nonius, 2004)'
_computing_data_collection 'APEX2 v1.0-27 (Bruker-Nonius, 2005)'
_computing_data_reduction 'SAINT v7.12A (Bruker-Nonius, 2004)'
_computing_structure_refinement 'SHELXL v5.10 (G.M. Sheldrick, 1997)'
_computing_structure_solution 'SHELXS v5.10 (G.M. Sheldrick, 1997)'
_diffrn_ambient_temperature 223(2)
_diffrn_detector_area_resol_mean 4K
_diffrn_measured_fraction_theta_full 0.984
_diffrn_measured_fraction_theta_max 0.984
_diffrn_measurement_device_type 'Bruker SMART APEX II CCD'
_diffrn_measurement_method CCD
_diffrn_radiation_monochromator graphite
_diffrn_radiation_source 'fine-focus sealed tube'
_diffrn_radiation_type MoK\a
_diffrn_radiation_wavelength 0.71073
_diffrn_reflns_av_R_equivalents 0.0380
_diffrn_reflns_av_sigmaI/netI 0.0776
_diffrn_reflns_limit_h_max 11
_diffrn_reflns_limit_h_min -11
_diffrn_reflns_limit_k_max 14
_diffrn_reflns_limit_k_min -15
_diffrn_reflns_limit_l_max 19
_diffrn_reflns_limit_l_min 0
_diffrn_reflns_number 10575
_diffrn_reflns_theta_full 23.61
_diffrn_reflns_theta_max 23.61
_diffrn_reflns_theta_min 1.21
_diffrn_standards_decay_% 0.0
_exptl_absorpt_coefficient_mu 0.599
_exptl_absorpt_correction_T_max 0.9818
_exptl_absorpt_correction_T_min 0.8299
_exptl_absorpt_correction_type empirical
_exptl_crystal_colour Yellow
_exptl_crystal_density_diffrn 1.261
_exptl_crystal_density_method 'not measured'
_exptl_crystal_description 'Flat column'
_exptl_crystal_F_000 900
_exptl_crystal_size_max 0.40
_exptl_crystal_size_mid 0.10
_exptl_crystal_size_min 0.05
_refine_diff_density_max 1.340
_refine_diff_density_min -0.566
_refine_diff_density_rms 0.086
_refine_ls_extinction_method none
_refine_ls_goodness_of_fit_ref 1.084
_refine_ls_hydrogen_treatment mixed
_refine_ls_matrix_type full
_refine_ls_number_parameters 480
_refine_ls_number_reflns 6677
_refine_ls_number_restraints 0
_refine_ls_restrained_S_all 1.084
_refine_ls_R_factor_all 0.0736
_refine_ls_R_factor_gt 0.0450
_refine_ls_shift/su_max 0.194
_refine_ls_shift/su_mean 0.011
_refine_ls_structure_factor_coef Fsqd
_refine_ls_weighting_details 'calc w=1/[\s^2^(Fo^2^)+(0.0568P)^2^+2.4347P] where P=(Fo^2^+2Fc^2^)/3'
_refine_ls_weighting_scheme calc
_refine_ls_wR_factor_gt 0.1199
_refine_ls_wR_factor_ref 0.1388
_reflns_number_gt 4087
_reflns_number_total 6709
_reflns_threshold_expression >4sigma(I)
_cod_data_source_file om0603621si20060425_100235.cif
_cod_data_source_block k1003
_cod_depositor_comments
;
The following automatic conversions were performed:

'_symmetry_cell_setting' value 'Triclinic' changed to 'triclinic'
according to /home/saulius/struct/CIF-dictionaries/cif_core.dic
dictionary named 'cif_core.dic' version 2.4.1 from
2010-06-29.

'_exptl_absorpt_correction_type' value 'Empirical'
changed to 'empirical' according to
/home/saulius/struct/CIF-dictionaries/cif_core.dic dictionary named
'cif_core.dic' version 2.4.1 from 2010-06-29.

Automatic conversion script
Id: cif_fix_values 1715 2011-07-08 13:25:40Z adriana 
;
_cod_original_sg_symbol_H-M P-1
_cod_original_formula_sum 'C47 H59 N4 Cl2 Ag'
_cod_database_code 4075553

loop_
_symmetry_equiv_pos_as_xyz
'x, y, z'
'-x, -y, -z'

loop_
_atom_site_label
_atom_site_type_symbol
_atom_site_fract_x
_atom_site_fract_y
_atom_site_fract_z
_atom_site_U_iso_or_equiv
_atom_site_adp_type
_atom_site_occupancy
_atom_site_symmetry_multiplicity
_atom_site_calc_flag
_atom_site_refinement_flags
_atom_site_disorder_assembly
_atom_site_disorder_group
Ag Ag 0.36431(4) 0.74731(4) 0.74271(3) 0.02961(16) Uani 1 1 d . . .
N1 N 0.4546(4) 0.6252(4) 0.7585(3) 0.0312(11) Uani 1 1 d . . .
N2 N 0.5657(4) 0.8727(4) 0.8054(3) 0.0294(11) Uani 1 1 d . . .
N3 N 0.1422(4) 0.7481(4) 0.6178(3) 0.0341(12) Uani 1 1 d . . .
N4 N 0.0696(4) 0.7393(4) 0.7286(3) 0.0364(12) Uani 1 1 d . . .
C1 C 0.5832(6) 0.6440(5) 0.7803(3) 0.0326(14) Uani 1 1 d . . .
C2 C 0.6853(5) 0.7493(5) 0.8033(3) 0.0339(14) Uani 1 1 d . . .
H2 H 0.7742 0.7495 0.8088 0.041 Uiso 1 1 calc R . .
C3 C 0.6784(5) 0.8533(5) 0.8194(3) 0.0323(14) Uani 1 1 d . . .
C4 C 0.6291(6) 0.5515(5) 0.7856(4) 0.0502(18) Uani 1 1 d . . .
H4A H 0.5613 0.4999 0.8067 0.075 Uiso 1 1 calc R . .
H4B H 0.7150 0.5801 0.8205 0.075 Uiso 1 1 calc R . .
H4C H 0.6405 0.5150 0.7330 0.075 Uiso 1 1 calc R . .
C5 C 0.8130(6) 0.9476(5) 0.8525(4) 0.0529(19) Uani 1 1 d . . .
H5A H 0.8089 1.0129 0.8404 0.079 Uiso 1 1 calc R . .
H5B H 0.8860 0.9298 0.8284 0.079 Uiso 1 1 calc R . .
H5C H 0.8300 0.9603 0.9097 0.079 Uiso 1 1 calc R . .
C6 C 0.3584(5) 0.5152(5) 0.7383(3) 0.0300(14) Uani 1 1 d . . .
C7 C 0.2678(6) 0.4820(5) 0.7913(3) 0.0409(16) Uani 1 1 d . . .
H7 H 0.2745 0.5308 0.8408 0.049 Uiso 1 1 calc R . .
C8 C 0.1696(6) 0.3796(5) 0.7722(3) 0.0406(16) Uani 1 1 d . . .
H8 H 0.1105 0.3600 0.8092 0.049 Uiso 1 1 calc R . .
C9 C 0.1546(5) 0.3040(5) 0.7000(3) 0.0330(14) Uani 1 1 d . . .
C10 C 0.2443(6) 0.3376(5) 0.6481(4) 0.0399(16) Uani 1 1 d . . .
H10 H 0.2375 0.2890 0.5984 0.048 Uiso 1 1 calc R . .
C11 C 0.3440(6) 0.4410(5) 0.6671(4) 0.0399(16) Uani 1 1 d . . .
H11 H 0.4031 0.4606 0.6301 0.048 Uiso 1 1 calc R . .
C12 C 0.0452(6) 0.1898(5) 0.6798(4) 0.0394(15) Uani 1 1 d . . .
C13 C -0.0905(7) 0.1952(6) 0.7040(5) 0.068(2) Uani 1 1 d . . .
H13A H -0.1200 0.2384 0.6753 0.102 Uiso 1 1 calc R . .
H13B H -0.0788 0.2284 0.7608 0.102 Uiso 1 1 calc R . .
H13C H -0.1583 0.1220 0.6913 0.102 Uiso 1 1 calc R . .
C14 C 0.0903(8) 0.1207(6) 0.7264(5) 0.065(2) Uani 1 1 d . . .
H14A H 0.1759 0.1164 0.7116 0.098 Uiso 1 1 calc R . .
H14B H 0.0217 0.0479 0.7138 0.098 Uiso 1 1 calc R . .
H14C H 0.1016 0.1545 0.7830 0.098 Uiso 1 1 calc R . .
C15 C 0.0218(8) 0.1323(6) 0.5917(4) 0.066(2) Uani 1 1 d . . .
H15A H -0.0076 0.1741 0.5615 0.099 Uiso 1 1 calc R . .
H15B H -0.0477 0.0602 0.5818 0.099 Uiso 1 1 calc R . .
H15C H 0.1057 0.1258 0.5756 0.099 Uiso 1 1 calc R . .
C16 C 0.5622(5) 0.9775(5) 0.8379(3) 0.0317(14) Uani 1 1 d . A .
C17 C 0.5901(6) 1.0274(5) 0.9181(4) 0.0411(16) Uani 1 1 d . . .
H17 H 0.6209 0.9940 0.9526 0.049 Uiso 1 1 calc R . .
C18 C 0.5742(7) 1.1246(6) 0.9494(4) 0.0462(17) Uani 1 1 d . A .
H18 H 0.5957 1.1560 1.0046 0.055 Uiso 1 1 calc R . .
C19 C 0.5279(6) 1.1783(5) 0.9030(4) 0.0396(16) Uani 1 1 d . . .
C20 C 0.4989(6) 1.1275(5) 0.8219(4) 0.0432(16) Uani 1 1 d . A .
H20 H 0.4670 1.1605 0.7874 0.052 Uiso 1 1 calc R . .
C21 C 0.5153(6) 1.0308(5) 0.7907(4) 0.0416(16) Uani 1 1 d . . .
H21 H 0.4941 0.9993 0.7354 0.050 Uiso 1 1 calc R A .
C22 C 0.5104(9) 1.2859(8) 0.9389(5) 0.053(2) Uiso 0.53 1 d PG A 1
C23 C 0.4331(11) 1.3208(14) 0.8797(6) 0.053(2) Uiso 0.53 1 d PG A 1
H23A H 0.4262 1.3892 0.9055 0.079 Uiso 0.53 1 d PG A 1
H23B H 0.4813 1.3284 0.8349 0.079 Uiso 0.53 1 d PG A 1
H23C H 0.3436 1.2665 0.8618 0.079 Uiso 0.53 1 d PG A 1
C24 C 0.6490(7) 1.3789(12) 0.9706(8) 0.053(2) Uiso 0.53 1 d PG A 1
H24A H 0.6351 1.4457 0.9927 0.079 Uiso 0.53 1 d PG A 1
H24B H 0.6963 1.3620 1.0110 0.079 Uiso 0.53 1 d PG A 1
H24C H 0.7020 1.3869 0.9277 0.079 Uiso 0.53 1 d PG A 1
C25 C 0.4315(12) 1.2802(12) 1.0106(6) 0.053(2) Uiso 0.53 1 d PG A 1
H25A H 0.4228 1.3493 1.0321 0.079 Uiso 0.53 1 d PG A 1
H25B H 0.3427 1.2245 0.9936 0.079 Uiso 0.53 1 d PG A 1
H25C H 0.4797 1.2633 1.0506 0.079 Uiso 0.53 1 d PG A 1
C22' C 0.5158(15) 1.2854(12) 0.9372(8) 0.053(4) Uiso 0.32 1 d PG A 2
C23' C 0.3983(15) 1.302(2) 0.8931(11) 0.053(4) Uiso 0.32 1 d PG A 2
H23D H 0.3141 1.2455 0.8939 0.079 Uiso 0.32 1 d PG A 2
H23E H 0.3943 1.3717 0.9191 0.079 Uiso 0.32 1 d PG A 2
H23F H 0.4132 1.3000 0.8391 0.079 Uiso 0.32 1 d PG A 2
C24' C 0.6484(13) 1.3780(19) 0.9346(12) 0.053(4) Uiso 0.32 1 d PG A 2
H24D H 0.7237 1.3695 0.9617 0.079 Uiso 0.32 1 d PG A 2
H24E H 0.6616 1.3752 0.8802 0.079 Uiso 0.32 1 d PG A 2
H24F H 0.6428 1.4470 0.9602 0.079 Uiso 0.32 1 d PG A 2
C25' C 0.495(2) 1.303(2) 1.0253(9) 0.053(4) Uiso 0.32 1 d PG A 2
H25D H 0.4126 1.2474 1.0303 0.079 Uiso 0.32 1 d PG A 2
H25E H 0.5704 1.3003 1.0559 0.079 Uiso 0.32 1 d PG A 2
H25F H 0.4873 1.3734 1.0446 0.079 Uiso 0.32 1 d PG A 2
C22" C 0.497(3) 1.281(2) 0.9406(17) 0.055(7) Uiso 0.15 1 d PG A 3
C23" C 0.506(4) 1.355(4) 0.885(2) 0.055(7) Uiso 0.15 1 d PG A 3
H23G H 0.4466 1.3134 0.8357 0.083 Uiso 0.15 1 d PG A 3
H23H H 0.4795 1.4143 0.9096 0.083 Uiso 0.15 1 d PG A 3
H23I H 0.5978 1.3826 0.8737 0.083 Uiso 0.15 1 d PG A 3
C24" C 0.593(4) 1.350(4) 1.018(2) 0.055(7) Uiso 0.15 1 d PG A 3
H24G H 0.6857 1.3715 1.0071 0.083 Uiso 0.15 1 d PG A 3
H24H H 0.5724 1.4137 1.0391 0.083 Uiso 0.15 1 d PG A 3
H24I H 0.5827 1.3079 1.0562 0.083 Uiso 0.15 1 d PG A 3
C25" C 0.352(3) 1.250(4) 0.963(3) 0.055(7) Uiso 0.15 1 d PG A 3
H25G H 0.2874 1.2061 0.9169 0.083 Uiso 0.15 1 d PG A 3
H25H H 0.3445 1.2090 1.0022 0.083 Uiso 0.15 1 d PG A 3
H25I H 0.3343 1.3149 0.9852 0.083 Uiso 0.15 1 d PG A 3
C26 C 0.1811(5) 0.7446(5) 0.6919(3) 0.0324(14) Uani 1 1 d . . .
C27 C 0.0096(6) 0.7440(6) 0.6084(4) 0.0456(17) Uani 1 1 d . . .
H27 H -0.0391 0.7448 0.5622 0.055 Uiso 1 1 calc R . .
C28 C -0.0357(6) 0.7385(6) 0.6782(4) 0.0471(18) Uani 1 1 d . . .
H28 H -0.1224 0.7349 0.6906 0.057 Uiso 1 1 calc R . .
C29 C 0.2247(5) 0.7515(5) 0.5541(3) 0.0327(14) Uani 1 1 d . . .
C30 C 0.2815(6) 0.8483(5) 0.5342(4) 0.0369(15) Uani 1 1 d . . .
C31 C 0.3530(6) 0.8479(6) 0.4693(4) 0.0435(16) Uani 1 1 d . . .
H31 H 0.3920 0.9131 0.4546 0.052 Uiso 1 1 calc R . .
C32 C 0.3686(6) 0.7536(6) 0.4257(4) 0.0456(17) Uani 1 1 d . . .
C33 C 0.3124(6) 0.6598(6) 0.4494(4) 0.0423(17) Uani 1 1 d . . .
H33 H 0.3233 0.5959 0.4206 0.051 Uiso 1 1 calc R . .
C34 C 0.2405(5) 0.6548(5) 0.5136(4) 0.0372(15) Uani 1 1 d . . .
C35 C 0.2646(7) 0.9509(6) 0.5794(4) 0.0519(18) Uani 1 1 d . . .
H35A H 0.2982 0.9667 0.6352 0.078 Uiso 1 1 calc R . .
H35B H 0.1691 0.9413 0.5734 0.078 Uiso 1 1 calc R . .
H35C H 0.3155 1.0109 0.5586 0.078 Uiso 1 1 calc R . .
C36 C 0.4414(8) 0.7548(7) 0.3532(4) 0.068(2) Uani 1 1 d . . .
H36A H 0.3821 0.6997 0.3074 0.102 Uiso 1 1 calc R . .
H36B H 0.5231 0.7396 0.3626 0.102 Uiso 1 1 calc R . .
H36C H 0.4656 0.8260 0.3431 0.102 Uiso 1 1 calc R . .
C37 C 0.1855(7) 0.5509(6) 0.5380(4) 0.0540(19) Uani 1 1 d . . .
H37A H 0.1005 0.5456 0.5586 0.081 Uiso 1 1 calc R . .
H37B H 0.2505 0.5505 0.5790 0.081 Uiso 1 1 calc R . .
H37C H 0.1699 0.4893 0.4923 0.081 Uiso 1 1 calc R . .
C38 C 0.0573(5) 0.7250(5) 0.8074(3) 0.0346(15) Uani 1 1 d . . .
C39 C 0.1023(6) 0.8156(5) 0.8723(4) 0.0396(16) Uani 1 1 d . . .
C40 C 0.0821(6) 0.7963(7) 0.9464(4) 0.052(2) Uani 1 1 d . . .
H40 H 0.1103 0.8563 0.9917 0.063 Uiso 1 1 calc R . .
C41 C 0.0225(7) 0.6933(7) 0.9564(4) 0.0516(19) Uani 1 1 d . . .
C42 C -0.0165(6) 0.6075(6) 0.8904(4) 0.0531(19) Uani 1 1 d . . .
H42 H -0.0563 0.5368 0.8968 0.064 Uiso 1 1 calc R . .
C43 C -0.0005(6) 0.6187(6) 0.8136(4) 0.0430(17) Uani 1 1 d . . .
C44 C 0.1709(7) 0.9283(6) 0.8642(4) 0.0533(19) Uani 1 1 d . . .
H44A H 0.1272 0.9361 0.8169 0.080 Uiso 1 1 calc R . .
H44B H 0.2659 0.9413 0.8596 0.080 Uiso 1 1 calc R . .
H44C H 0.1640 0.9808 0.9107 0.080 Uiso 1 1 calc R . .
C45 C 0.0018(9) 0.6787(8) 1.0395(4) 0.091(3) Uani 1 1 d . . .
H45A H 0.0886 0.7113 1.0737 0.136 Uiso 1 1 calc R . .
H45B H -0.0369 0.6015 1.0364 0.136 Uiso 1 1 calc R . .
H45C H -0.0595 0.7139 1.0612 0.136 Uiso 1 1 calc R . .
C46 C -0.0477(7) 0.5226(6) 0.7424(4) 0.0572(19) Uani 1 1 d . . .
H46A H 0.0159 0.4849 0.7393 0.086 Uiso 1 1 calc R . .
H46B H -0.0528 0.5471 0.6948 0.086 Uiso 1 1 calc R . .
H46C H -0.1369 0.4734 0.7469 0.086 Uiso 1 1 calc R . .
C47 C 0.5983(6) 0.7581(5) 0.6054(4) 0.0429(16) Uani 1 1 d . . .
H47A H 0.5079 0.7568 0.5884 0.051 Uiso 1 1 calc R . .
H47B H 0.6065 0.7642 0.6626 0.051 Uiso 1 1 calc R . .
Cl1 Cl 0.6139(2) 0.63638(16) 0.55472(12) 0.0662(5) Uani 1 1 d . . .
Cl2 Cl 0.7208(2) 0.87120(19) 0.58815(17) 0.1000(8) Uani 1 1 d . . .

loop_
_atom_site_aniso_label
_atom_site_aniso_U_11
_atom_site_aniso_U_22
_atom_site_aniso_U_33
_atom_site_aniso_U_23
_atom_site_aniso_U_13
_atom_site_aniso_U_12
Ag 0.0232(2) 0.0351(3) 0.0289(3) 0.0053(2) -0.00012(16) 0.01115(19)
N1 0.025(2) 0.026(3) 0.042(3) 0.008(2) 0.000(2) 0.009(2)
N2 0.027(2) 0.026(3) 0.031(3) 0.002(2) 0.000(2) 0.009(2)
N3 0.029(3) 0.042(3) 0.033(3) 0.008(2) 0.001(2) 0.016(2)
N4 0.028(3) 0.054(4) 0.031(3) 0.012(3) 0.003(2) 0.019(2)
C1 0.037(3) 0.039(4) 0.028(3) 0.010(3) 0.005(3) 0.021(3)
C2 0.024(3) 0.041(4) 0.038(4) 0.010(3) 0.003(3) 0.014(3)
C3 0.024(3) 0.039(4) 0.028(3) 0.005(3) 0.002(2) 0.006(3)
C4 0.040(4) 0.044(4) 0.067(5) 0.010(4) -0.001(3) 0.019(3)
C5 0.029(3) 0.041(4) 0.076(5) 0.009(4) -0.001(3) 0.003(3)
C6 0.027(3) 0.033(4) 0.034(3) 0.012(3) -0.003(3) 0.015(3)
C7 0.045(4) 0.043(4) 0.026(3) 0.003(3) 0.008(3) 0.009(3)
C8 0.047(4) 0.036(4) 0.021(3) 0.007(3) 0.005(3) -0.007(3)
C9 0.031(3) 0.029(4) 0.041(4) 0.015(3) 0.002(3) 0.010(3)
C10 0.047(4) 0.030(4) 0.037(4) 0.001(3) 0.005(3) 0.012(3)
C11 0.037(3) 0.034(4) 0.043(4) 0.009(3) 0.013(3) 0.007(3)
C12 0.042(3) 0.032(4) 0.040(4) 0.010(3) -0.001(3) 0.008(3)
C13 0.046(4) 0.055(5) 0.083(6) 0.006(5) 0.007(4) 0.003(4)
C14 0.078(5) 0.032(4) 0.073(5) 0.016(4) 0.008(4) 0.004(4)
C15 0.072(5) 0.047(5) 0.051(5) 0.010(4) -0.003(4) -0.010(4)
C16 0.024(3) 0.027(3) 0.037(4) 0.006(3) 0.000(2) 0.002(3)
C17 0.053(4) 0.044(4) 0.030(4) 0.009(3) 0.000(3) 0.023(3)
C18 0.062(4) 0.046(4) 0.031(4) 0.006(3) 0.002(3) 0.024(4)
C19 0.045(4) 0.032(4) 0.036(4) 0.009(3) 0.004(3) 0.007(3)
C20 0.061(4) 0.040(4) 0.034(4) 0.015(3) 0.005(3) 0.023(3)
C21 0.051(4) 0.044(4) 0.029(3) 0.011(3) 0.001(3) 0.017(3)
C26 0.029(3) 0.033(4) 0.031(3) 0.004(3) -0.002(3) 0.010(3)
C27 0.031(3) 0.069(5) 0.041(4) 0.015(4) -0.002(3) 0.024(3)
C28 0.030(3) 0.074(5) 0.044(4) 0.016(4) 0.000(3) 0.027(3)
C29 0.027(3) 0.043(4) 0.026(3) 0.008(3) -0.003(2) 0.012(3)
C30 0.032(3) 0.040(4) 0.034(4) 0.004(3) 0.002(3) 0.011(3)
C31 0.045(4) 0.043(4) 0.041(4) 0.016(3) 0.005(3) 0.011(3)
C32 0.041(4) 0.055(5) 0.040(4) 0.014(4) 0.005(3) 0.015(3)
C33 0.040(3) 0.050(4) 0.035(4) -0.001(3) -0.004(3) 0.022(3)
C34 0.030(3) 0.043(4) 0.037(4) 0.007(3) -0.001(3) 0.013(3)
C35 0.059(4) 0.048(5) 0.047(4) 0.009(4) 0.004(3) 0.021(4)
C36 0.068(5) 0.075(6) 0.059(5) 0.019(5) 0.024(4) 0.020(4)
C37 0.054(4) 0.049(5) 0.057(5) 0.010(4) 0.000(3) 0.020(4)
C38 0.023(3) 0.049(4) 0.034(4) 0.010(3) 0.002(3) 0.016(3)
C39 0.031(3) 0.044(4) 0.039(4) 0.005(3) 0.002(3) 0.012(3)
C40 0.040(4) 0.072(6) 0.033(4) 0.005(4) 0.002(3) 0.012(4)
C41 0.045(4) 0.070(6) 0.039(4) 0.021(4) 0.005(3) 0.015(4)
C42 0.038(4) 0.059(5) 0.067(5) 0.032(5) 0.004(3) 0.014(4)
C43 0.026(3) 0.055(5) 0.047(4) 0.013(4) 0.003(3) 0.015(3)
C44 0.048(4) 0.051(5) 0.053(4) 0.003(4) 0.007(3) 0.015(4)
C45 0.114(7) 0.124(9) 0.050(5) 0.042(6) 0.029(5) 0.049(7)
C46 0.071(5) 0.043(4) 0.052(4) 0.004(4) -0.001(4) 0.020(4)
C47 0.037(3) 0.045(4) 0.037(4) 0.006(3) 0.005(3) 0.008(3)
Cl1 0.0710(12) 0.0588(13) 0.0607(12) -0.0002(10) 0.0101(10) 0.0242(10)
Cl2 0.0847(16) 0.0608(15) 0.138(2) 0.0403(16) 0.0225(15) -0.0038(12)

loop_
_atom_type_symbol
_atom_type_description
_atom_type_scat_dispersion_real
_atom_type_scat_dispersion_imag
_atom_type_scat_source
C C 0.0033 0.0016 'International Tables Vol C Tables 4.2.6.8 and 6.1.1.4'
H H 0.0000 0.0000 'International Tables Vol C Tables 4.2.6.8 and 6.1.1.4'
N N 0.0061 0.0033 'International Tables Vol C Tables 4.2.6.8 and 6.1.1.4'
Cl Cl 0.1484 0.1585 'International Tables Vol C Tables 4.2.6.8 and 6.1.1.4'
Ag Ag -0.8971 1.1015 'International Tables Vol C Tables 4.2.6.8 and 6.1.1.4'

loop_
_geom_angle_atom_site_label_1
_geom_angle_atom_site_label_2
_geom_angle_atom_site_label_3
_geom_angle
C26 Ag N1 137.0(2)
C26 Ag N2 137.7(2)
N1 Ag N2 85.30(16)
C1 N1 C6 119.2(5)
C1 N1 Ag 126.9(4)
C6 N1 Ag 113.8(3)
C3 N2 C16 120.0(5)
C3 N2 Ag 125.6(4)
C16 N2 Ag 114.1(3)
C26 N3 C27 111.8(5)
C26 N3 C29 125.4(5)
C27 N3 C29 122.8(5)
C26 N4 C28 111.6(5)
C26 N4 C38 124.3(4)
C28 N4 C38 123.8(5)
N1 C1 C2 123.6(5)
N1 C1 C4 120.5(5)
C2 C1 C4 115.8(5)
C3 C2 C1 131.9(5)
N2 C3 C2 124.3(5)
N2 C3 C5 120.3(6)
C2 C3 C5 115.4(5)
C11 C6 C7 117.0(5)
C11 C6 N1 123.5(5)
C7 C6 N1 119.4(5)
C8 C7 C6 121.2(6)
C7 C8 C9 122.1(5)
C10 C9 C8 116.3(5)
C10 C9 C12 122.3(6)
C8 C9 C12 121.4(5)
C9 C10 C11 121.9(6)
C6 C11 C10 121.6(6)
C15 C12 C9 112.3(5)
C15 C12 C13 108.1(6)
C9 C12 C13 110.7(5)
C15 C12 C14 108.3(6)
C9 C12 C14 108.8(5)
C13 C12 C14 108.5(6)
C17 C16 C21 115.9(6)
C17 C16 N2 122.6(5)
C21 C16 N2 121.1(5)
C18 C17 C16 121.8(6)
C17 C18 C19 122.7(6)
C18 C19 C20 115.4(6)
C18 C19 C22' 122.1(8)
C20 C19 C22' 122.4(8)
C18 C19 C22 121.8(6)
C20 C19 C22 122.7(6)
C22' C19 C22 2.1(8)
C18 C19 C22" 121.3(12)
C20 C19 C22" 122.9(12)
C22' C19 C22" 7.5(12)
C22 C19 C22" 5.4(12)
C21 C20 C19 121.8(6)
C20 C21 C16 122.3(6)
C19 C22 C25 111.5(8)
C19 C22 C24 111.2(8)
C25 C22 C24 106.1
C19 C22 C23 113.3(9)
C25 C22 C23 106.7
C24 C22 C23 107.7
C19 C22' C25' 112.7(13)
C19 C22' C24' 109.7(13)
C25' C22' C24' 106.1
C19 C22' C23' 113.6(14)
C25' C22' C23' 106.7
C24' C22' C23' 107.7
C19 C22" C24" 112(2)
C19 C22" C23" 113(2)
C24" C22" C23" 107.69(6)
C19 C22" C25" 111(2)
C24" C22" C25" 106.1
C23" C22" C25" 106.7
N3 C26 N4 103.4(4)
N3 C26 Ag 130.6(4)
N4 C26 Ag 126.0(4)
C28 C27 N3 106.3(5)
C27 C28 N4 106.9(5)
C30 C29 C34 122.6(5)
C30 C29 N3 119.0(6)
C34 C29 N3 118.4(5)
C29 C30 C31 117.9(6)
C29 C30 C35 121.5(5)
C31 C30 C35 120.6(6)
C30 C31 C32 121.8(6)
C33 C32 C31 117.8(6)
C33 C32 C36 121.8(7)
C31 C32 C36 120.4(7)
C32 C33 C34 123.2(6)
C33 C34 C29 116.6(6)
C33 C34 C37 120.7(6)
C29 C34 C37 122.7(6)
C39 C38 C43 123.5(6)
C39 C38 N4 119.4(6)
C43 C38 N4 117.1(6)
C38 C39 C40 116.4(6)
C38 C39 C44 122.3(6)
C40 C39 C44 121.3(6)
C41 C40 C39 122.9(7)
C42 C41 C40 117.8(6)
C42 C41 C45 122.3(7)
C40 C41 C45 120.0(7)
C41 C42 C43 123.4(7)
C38 C43 C42 115.9(6)
C38 C43 C46 122.2(6)
C42 C43 C46 121.9(7)
Cl2 C47 Cl1 112.2(3)

loop_
_geom_bond_atom_site_label_1
_geom_bond_atom_site_label_2
_geom_bond_distance
Ag C26 2.076(5)
Ag N1 2.234(5)
Ag N2 2.246(4)
N1 C1 1.314(7)
N1 C6 1.436(7)
N2 C3 1.329(7)
N2 C16 1.413(7)
N3 C26 1.354(7)
N3 C27 1.384(7)
N3 C29 1.446(7)
N4 C26 1.358(7)
N4 C28 1.380(7)
N4 C38 1.440(7)
C1 C2 1.413(8)
C1 C4 1.509(8)
C2 C3 1.397(8)
C3 C5 1.524(8)
C6 C11 1.367(8)
C6 C7 1.401(8)
C7 C8 1.370(8)
C8 C9 1.389(8)
C9 C10 1.381(8)
C9 C12 1.528(8)
C10 C11 1.386(8)
C12 C15 1.518(9)
C12 C13 1.535(9)
C12 C14 1.545(9)
C16 C17 1.374(8)
C16 C21 1.389(8)
C17 C18 1.372(9)
C18 C19 1.381(8)
C19 C20 1.389(8)
C19 C22' 1.485(17)
C19 C22 1.522(12)
C19 C22" 1.54(3)
C20 C21 1.369(9)
C22 C25 1.5400
C22 C24 1.5400
C22 C23 1.5401
C22' C25' 1.5399
C22' C24' 1.5400
C22' C23' 1.5401
C22" C24" 1.5400
C22" C23" 1.5400
C22" C25" 1.5401
C27 C28 1.340(8)
C29 C30 1.377(8)
C29 C34 1.404(9)
C30 C31 1.391(8)
C30 C35 1.502(9)
C31 C32 1.393(9)
C32 C33 1.375(9)
C32 C36 1.512(9)
C33 C34 1.386(8)
C34 C37 1.500(9)
C38 C39 1.383(9)
C38 C43 1.391(9)
C39 C40 1.390(9)
C39 C44 1.494(9)
C40 C41 1.378(10)
C41 C42 1.359(10)
C41 C45 1.526(9)
C42 C43 1.396(9)
C43 C46 1.491(9)
C47 Cl2 1.735(6)
C47 Cl1 1.745(7)

loop_
_geom_torsion_atom_site_label_1
_geom_torsion_atom_site_label_2
_geom_torsion_atom_site_label_3
_geom_torsion_atom_site_label_4
_geom_torsion
C26 Ag N1 C1 166.5(4)
N2 Ag N1 C1 -12.5(5)
C26 Ag N1 C6 -10.3(5)
N2 Ag N1 C6 170.6(4)
C26 Ag N2 C3 -166.1(4)
N1 Ag N2 C3 12.9(4)
C26 Ag N2 C16 20.2(5)
N1 Ag N2 C16 -160.8(4)
C6 N1 C1 C2 -178.3(5)
Ag N1 C1 C2 5.0(8)
C6 N1 C1 C4 -1.2(8)
Ag N1 C1 C4 -177.9(4)
N1 C1 C2 C3 10.0(10)
C4 C1 C2 C3 -167.3(6)
C16 N2 C3 C2 167.4(5)
Ag N2 C3 C2 -6.0(8)
C16 N2 C3 C5 -15.0(8)
Ag N2 C3 C5 171.7(4)
C1 C2 C3 N2 -9.3(10)
C1 C2 C3 C5 172.9(6)
C1 N1 C6 C11 -77.8(7)
Ag N1 C6 C11 99.3(6)
C1 N1 C6 C7 106.2(6)
Ag N1 C6 C7 -76.7(6)
C11 C6 C7 C8 0.1(9)
N1 C6 C7 C8 176.3(5)
C6 C7 C8 C9 0.0(10)
C7 C8 C9 C10 -0.1(9)
C7 C8 C9 C12 179.5(6)
C8 C9 C10 C11 0.2(9)
C12 C9 C10 C11 -179.4(6)
C7 C6 C11 C10 0.0(9)
N1 C6 C11 C10 -176.1(5)
C9 C10 C11 C6 -0.1(10)
C10 C9 C12 C15 -15.8(9)
C8 C9 C12 C15 164.6(6)
C10 C9 C12 C13 -136.7(6)
C8 C9 C12 C13 43.7(8)
C10 C9 C12 C14 104.1(7)
C8 C9 C12 C14 -75.5(7)
C3 N2 C16 C17 -57.1(8)
Ag N2 C16 C17 117.0(5)
C3 N2 C16 C21 130.2(6)
Ag N2 C16 C21 -55.7(6)
C21 C16 C17 C18 -0.9(9)
N2 C16 C17 C18 -173.9(6)
C16 C17 C18 C19 0.8(10)
C17 C18 C19 C20 -0.3(10)
C17 C18 C19 C22' -177.8(8)
C17 C18 C19 C22 179.7(7)
C17 C18 C19 C22" 173.4(14)
C18 C19 C20 C21 0.1(9)
C22' C19 C20 C21 177.5(8)
C22 C19 C20 C21 180.0(6)
C22" C19 C20 C21 -173.6(14)
C19 C20 C21 C16 -0.2(10)
C17 C16 C21 C20 0.6(9)
N2 C16 C21 C20 173.7(5)
C18 C19 C22 C25 -48.7(9)
C20 C19 C22 C25 131.3(7)
C22' C19 C22 C25 -147(22)
C22" C19 C22 C25 38(13)
C18 C19 C22 C24 69.4(8)
C20 C19 C22 C24 -110.5(8)
C22' C19 C22 C24 -29(22)
C22" C19 C22 C24 156(13)
C18 C19 C22 C23 -169.2(7)
C20 C19 C22 C23 10.9(9)
C22' C19 C22 C23 93(22)
C22" C19 C22 C23 -83(13)
C18 C19 C22' C25' -26.5(12)
C20 C19 C22' C25' 156.3(9)
C22 C19 C22' C25' 57(22)
C22" C19 C22' C25' 60(10)
C18 C19 C22' C24' 91.4(10)
C20 C19 C22' C24' -85.8(11)
C22 C19 C22' C24' 175(23)
C22" C19 C22' C24' 178(10)
C18 C19 C22' C23' -148.0(9)
C20 C19 C22' C23' 34.7(12)
C22 C19 C22' C23' -65(22)
C22" C19 C22' C23' -62(10)
C18 C19 C22" C24" 34(2)
C20 C19 C22" C24" -152.9(16)
C22' C19 C22" C24" -64(10)
C22 C19 C22" C24" -63(13)
C18 C19 C22" C23" 155.6(16)
C20 C19 C22" C23" -31(2)
C22' C19 C22" C23" 57(9)
C22 C19 C22" C23" 59(13)
C18 C19 C22" C25" -84.5(19)
C20 C19 C22" C25" 89(2)
C22' C19 C22" C25" 177(10)
C22 C19 C22" C25" 178(100)
C27 N3 C26 N4 -0.6(7)
C29 N3 C26 N4 -178.4(5)
C27 N3 C26 Ag 179.8(5)
C29 N3 C26 Ag 2.0(9)
C28 N4 C26 N3 0.6(7)
C38 N4 C26 N3 174.6(6)
C28 N4 C26 Ag -179.8(5)
C38 N4 C26 Ag -5.8(9)
N1 Ag C26 N3 -92.8(6)
N2 Ag C26 N3 85.8(6)
N1 Ag C26 N4 87.7(6)
N2 Ag C26 N4 -93.7(6)
C26 N3 C27 C28 0.4(8)
C29 N3 C27 C28 178.3(6)
N3 C27 C28 N4 -0.1(8)
C26 N4 C28 C27 -0.3(8)
C38 N4 C28 C27 -174.4(6)
C26 N3 C29 C30 -105.2(7)
C27 N3 C29 C30 77.3(7)
C26 N3 C29 C34 76.5(7)
C27 N3 C29 C34 -101.1(7)
C34 C29 C30 C31 2.3(8)
N3 C29 C30 C31 -175.9(5)
C34 C29 C30 C35 -179.1(5)
N3 C29 C30 C35 2.7(8)
C29 C30 C31 C32 -0.5(9)
C35 C30 C31 C32 -179.1(6)
C30 C31 C32 C33 -1.0(9)
C30 C31 C32 C36 177.1(6)
C31 C32 C33 C34 0.7(9)
C36 C32 C33 C34 -177.4(6)
C32 C33 C34 C29 1.0(8)
C32 C33 C34 C37 -178.0(6)
C30 C29 C34 C33 -2.6(8)
N3 C29 C34 C33 175.7(5)
C30 C29 C34 C37 176.4(5)
N3 C29 C34 C37 -5.3(8)
C26 N4 C38 C39 87.9(8)
C28 N4 C38 C39 -98.9(7)
C26 N4 C38 C43 -92.2(7)
C28 N4 C38 C43 81.0(8)
C43 C38 C39 C40 -2.6(9)
N4 C38 C39 C40 177.3(5)
C43 C38 C39 C44 176.6(6)
N4 C38 C39 C44 -3.5(9)
C38 C39 C40 C41 1.0(9)
C44 C39 C40 C41 -178.3(6)
C39 C40 C41 C42 0.6(10)
C39 C40 C41 C45 -179.2(7)
C40 C41 C42 C43 -0.7(10)
C45 C41 C42 C43 179.1(7)
C39 C38 C43 C42 2.6(9)
N4 C38 C43 C42 -177.3(5)
C39 C38 C43 C46 -179.8(6)
N4 C38 C43 C46 0.3(8)
C41 C42 C43 C38 -0.8(9)
C41 C42 C43 C46 -178.4(6)
